data_4074058
loop_
_publ_author_name
'Wampler, Keith M.'
'Schrock, Richard R.'
'Hock, Adam S.'

_publ_section_title
;
 Synthesis of Molybdenum Imido Alkylidene Complexes That Contain Siloxides
;
_journal_issue 26
_journal_name_full Organometallics
_journal_page_first 6674
_journal_paper_doi 10.1021/om700864u
_journal_volume 26
_journal_year 2007
_chemical_formula_sum 'C38 H60 Mo N2 O Si'
_chemical_formula_weight 684.91
_chemical_name_systematic
; 
 ? 
;
_space_group_IT_number 2
_symmetry_space_group_name_Hall '-P 1'
_symmetry_space_group_name_H-M 'P -1'
_atom_sites_solution_hydrogens geom
_atom_sites_solution_primary direct
_atom_sites_solution_secondary difmap
_audit_creation_method SHELXL-97
_cell_angle_alpha 81.45(3)
_cell_angle_beta 86.62(3)
_cell_angle_gamma 87.79(3)
_cell_formula_units_Z 2
_cell_length_a 12.038(2)
_cell_length_b 12.567(3)
_cell_length_c 12.897(3)
_cell_measurement_temperature 110(2)
_cell_volume 1925.2(7)
_computing_structure_refinement 'SHELXL-97 (Sheldrick, 1997)'
_computing_structure_solution 'SHELXS-97 (Sheldrick, 1990)'
_diffrn_ambient_temperature 110(2)
_diffrn_measured_fraction_theta_full 0.992
_diffrn_measured_fraction_theta_max 0.992
_diffrn_radiation_monochromator graphite
_diffrn_radiation_source 'fine-focus sealed tube'
_diffrn_radiation_type MoK\a
_diffrn_radiation_wavelength 0.71073
_diffrn_reflns_av_R_equivalents 0.0338
_diffrn_reflns_av_sigmaI/netI 0.0313
_diffrn_reflns_limit_h_max 16
_diffrn_reflns_limit_h_min -16
_diffrn_reflns_limit_k_max 17
_diffrn_reflns_limit_k_min -17
_diffrn_reflns_limit_l_max 17
_diffrn_reflns_limit_l_min -17
_diffrn_reflns_number 43269
_diffrn_reflns_theta_full 29.57
_diffrn_reflns_theta_max 29.57
_diffrn_reflns_theta_min 1.60
_exptl_absorpt_coefficient_mu 0.401
_exptl_absorpt_correction_T_max 0.9610
_exptl_absorpt_correction_T_min 0.9065
_exptl_absorpt_correction_type 'Semi- empirical'
_exptl_crystal_density_diffrn 1.182
_exptl_crystal_density_method 'not measured'
_exptl_crystal_F_000 732
_exptl_crystal_size_max 0.25
_exptl_crystal_size_mid 0.15
_exptl_crystal_size_min 0.10
_refine_diff_density_max 1.250
_refine_diff_density_min -0.336
_refine_diff_density_rms 0.079
_refine_ls_extinction_method none
_refine_ls_goodness_of_fit_ref 1.055
_refine_ls_hydrogen_treatment mixed
_refine_ls_matrix_type full
_refine_ls_number_parameters 388
_refine_ls_number_reflns 10721
_refine_ls_number_restraints 40
_refine_ls_restrained_S_all 1.054
_refine_ls_R_factor_all 0.0418
_refine_ls_R_factor_gt 0.0352
_refine_ls_shift/su_max 0.000
_refine_ls_shift/su_mean 0.000
_refine_ls_structure_factor_coef Fsqd
_refine_ls_weighting_details 'calc w=1/[\s^2^(Fo^2^)+(0.0548P)^2^+1.2630P] where P=(Fo^2^+2Fc^2^)/3'
_refine_ls_weighting_scheme calc
_refine_ls_wR_factor_gt 0.0955
_refine_ls_wR_factor_ref 0.1021
_reflns_number_gt 9534
_reflns_number_total 10721
_reflns_threshold_expression >2sigma(I)
_cod_data_source_file om700864u-file004.cif
_cod_data_source_block 2a
_cod_original_cell_volume 1925.1(7)
_cod_database_code 4074058

loop_
_symmetry_equiv_pos_as_xyz
'x, y, z'
'-x, -y, -z'

loop_
_atom_site_label
_atom_site_type_symbol
_atom_site_fract_x
_atom_site_fract_y
_atom_site_fract_z
_atom_site_U_iso_or_equiv
_atom_site_adp_type
_atom_site_occupancy
_atom_site_symmetry_multiplicity
_atom_site_calc_flag
_atom_site_refinement_flags
_atom_site_disorder_assembly
_atom_site_disorder_group
Mo1 Mo 0.128475(12) 0.229498(11) 0.241937(12) 0.01705(5) Uani 1 1 d . . .
C1 C 0.09965(16) 0.28109(15) 0.10173(16) 0.0238(4) Uani 1 1 d . A .
H1A H 0.1168 0.3552 0.0895 0.029 Uiso 1 1 calc R . .
C2 C 0.06027(16) 0.25290(16) 0.00016(16) 0.0258(4) Uani 1 1 d . . .
C3 C -0.00173(19) 0.14640(18) 0.01729(18) 0.0331(5) Uani 1 1 d . A .
H3A H 0.0486 0.0876 0.0460 0.050 Uiso 1 1 calc R . .
H3B H -0.0272 0.1319 -0.0499 0.050 Uiso 1 1 calc R . .
H3C H -0.0661 0.1518 0.0666 0.050 Uiso 1 1 calc R . .
C4 C -0.02049(18) 0.34317(19) -0.04536(18) 0.0316(4) Uani 1 1 d . A .
H4A H 0.0177 0.4118 -0.0574 0.047 Uiso 1 1 calc R . .
H4B H -0.0847 0.3481 0.0043 0.047 Uiso 1 1 calc R . .
H4C H -0.0460 0.3272 -0.1120 0.047 Uiso 1 1 calc R . .
C5 C 0.16704(17) 0.24482(16) -0.07074(16) 0.0248(4) Uani 1 1 d . A .
C6 C 0.19440(18) 0.32051(17) -0.15739(17) 0.0293(4) Uani 1 1 d . . .
H6A H 0.1448 0.3800 -0.1762 0.035 Uiso 1 1 calc R A .
C7 C 0.29352(19) 0.31065(19) -0.21733(19) 0.0341(5) Uani 1 1 d . A .
H7A H 0.3104 0.3628 -0.2769 0.041 Uiso 1 1 calc R . .
C8 C 0.36721(19) 0.2256(2) -0.19056(19) 0.0344(5) Uani 1 1 d . . .
H8A H 0.4347 0.2190 -0.2314 0.041 Uiso 1 1 calc R A .
C9 C 0.34209(19) 0.15030(19) -0.10392(19) 0.0342(5) Uani 1 1 d . A .
H9A H 0.3925 0.0916 -0.0849 0.041 Uiso 1 1 calc R . .
C10 C 0.24350(19) 0.16014(18) -0.04462(17) 0.0309(4) Uani 1 1 d . . .
H10A H 0.2276 0.1081 0.0152 0.037 Uiso 1 1 calc R A .
N1 N 0.09376(13) 0.09565(12) 0.25534(13) 0.0203(3) Uani 1 1 d . A .
C11 C 0.06717(15) -0.01260(14) 0.27120(14) 0.0190(3) Uani 1 1 d . . .
C12 C -0.04410(15) -0.04013(15) 0.30224(15) 0.0217(3) Uani 1 1 d . A .
C121 C -0.13216(16) 0.04564(17) 0.31922(18) 0.0286(4) Uani 1 1 d . . .
H12A H -0.1035 0.1162 0.2837 0.034 Uiso 1 1 calc R A .
C122 C -0.2407(2) 0.0262(2) 0.2687(3) 0.0551(8) Uani 1 1 d . A .
H12B H -0.2960 0.0828 0.2812 0.083 Uiso 1 1 calc R . .
H12C H -0.2691 -0.0441 0.2998 0.083 Uiso 1 1 calc R . .
H12D H -0.2261 0.0276 0.1930 0.083 Uiso 1 1 calc R . .
C123 C -0.1520(3) 0.0537(3) 0.4348(2) 0.0566(8) Uani 1 1 d . A .
H12E H -0.0814 0.0660 0.4645 0.085 Uiso 1 1 calc R . .
H12F H -0.1832 -0.0134 0.4714 0.085 Uiso 1 1 calc R . .
H12G H -0.2044 0.1139 0.4433 0.085 Uiso 1 1 calc R . .
C13 C -0.06947(17) -0.14887(16) 0.31836(17) 0.0273(4) Uani 1 1 d . . .
H13A H -0.1437 -0.1693 0.3386 0.033 Uiso 1 1 calc R A .
C14 C 0.01181(18) -0.22755(16) 0.30532(17) 0.0279(4) Uani 1 1 d . A .
H14A H -0.0067 -0.3013 0.3180 0.034 Uiso 1 1 calc R . .
C15 C 0.11993(17) -0.19908(15) 0.27385(16) 0.0260(4) Uani 1 1 d . . .
H15A H 0.1746 -0.2539 0.2648 0.031 Uiso 1 1 calc R A .
C16 C 0.15031(15) -0.09172(14) 0.25516(15) 0.0211(3) Uani 1 1 d . A .
C161 C 0.26897(15) -0.06277(15) 0.22086(16) 0.0241(4) Uani 1 1 d . . .
H16A H 0.2708 0.0173 0.2025 0.029 Uiso 1 1 calc R A .
C162 C 0.31105(18) -0.11168(19) 0.12301(18) 0.0329(5) Uani 1 1 d . A .
H16B H 0.2606 -0.0895 0.0663 0.049 Uiso 1 1 calc R . .
H16C H 0.3135 -0.1904 0.1397 0.049 Uiso 1 1 calc R . .
H16D H 0.3859 -0.0864 0.1006 0.049 Uiso 1 1 calc R . .
C163 C 0.34636(18) -0.0961(2) 0.31046(19) 0.0343(5) Uani 1 1 d . A .
H16E H 0.3185 -0.0641 0.3721 0.051 Uiso 1 1 calc R . .
H16F H 0.4214 -0.0709 0.2887 0.051 Uiso 1 1 calc R . .
H16G H 0.3488 -0.1748 0.3281 0.051 Uiso 1 1 calc R . .
N2 N 0.00552(14) 0.31148(14) 0.31301(15) 0.0271(4) Uani 1 1 d U A 1
C17 C -0.07126(19) 0.38692(17) 0.28001(19) 0.0362(5) Uani 1 1 d U A 1
H17 H -0.0822 0.4097 0.2076 0.043 Uiso 1 1 calc R A 1
C18 C -0.1307(3) 0.4275(3) 0.3549(3) 0.0867(15) Uani 1 1 d U A 1
H18 H -0.1911 0.4785 0.3473 0.104 Uiso 1 1 calc R A 1
C19 C -0.0849(4) 0.3788(3) 0.4477(3) 0.0878(15) Uani 1 1 d U A 1
H19 H -0.1055 0.3926 0.5168 0.105 Uiso 1 1 calc R A 1
C20 C -0.0040(2) 0.3066(2) 0.4192(2) 0.0481(7) Uani 1 1 d U A 1
H20 H 0.0392 0.2598 0.4671 0.058 Uiso 1 1 calc R A 1
O1 O 0.27295(11) 0.26592(11) 0.27069(11) 0.0237(3) Uani 1 1 d . A .
Si2 Si 0.39014(4) 0.32584(4) 0.28305(4) 0.01843(10) Uani 1 1 d . . .
C21 C 0.43671(17) 0.26634(16) 0.42076(16) 0.0264(4) Uani 1 1 d . A .
C211 C 0.5238(2) 0.3349(2) 0.4618(2) 0.0402(6) Uani 1 1 d . . .
H21A H 0.5443 0.3010 0.5318 0.060 Uiso 1 1 calc R A .
H21B H 0.4921 0.4073 0.4660 0.060 Uiso 1 1 calc R . .
H21C H 0.5902 0.3400 0.4138 0.060 Uiso 1 1 calc R . .
C212 C 0.4863(2) 0.15169(17) 0.4230(2) 0.0363(5) Uani 1 1 d . . .
H21D H 0.5089 0.1241 0.4940 0.054 Uiso 1 1 calc R A .
H21E H 0.5513 0.1528 0.3735 0.054 Uiso 1 1 calc R . .
H21F H 0.4303 0.1050 0.4030 0.054 Uiso 1 1 calc R . .
C213 C 0.3349(2) 0.2569(2) 0.49945(18) 0.0380(5) Uani 1 1 d . . .
H21G H 0.3588 0.2266 0.5693 0.057 Uiso 1 1 calc R A .
H21H H 0.2809 0.2097 0.4771 0.057 Uiso 1 1 calc R . .
H21I H 0.3003 0.3284 0.5019 0.057 Uiso 1 1 calc R . .
C22 C 0.49051(17) 0.29124(17) 0.17077(17) 0.0282(4) Uani 1 1 d . A .
C221 C 0.6121(2) 0.3168(2) 0.1864(2) 0.0454(6) Uani 1 1 d . . .
H22A H 0.6599 0.2980 0.1272 0.068 Uiso 1 1 calc R A .
H22B H 0.6363 0.2749 0.2518 0.068 Uiso 1 1 calc R . .
H22C H 0.6173 0.3938 0.1900 0.068 Uiso 1 1 calc R . .
C222 C 0.4562(3) 0.3520(2) 0.06374(19) 0.0434(6) Uani 1 1 d . . .
H22D H 0.5087 0.3329 0.0080 0.065 Uiso 1 1 calc R A .
H22E H 0.4572 0.4298 0.0650 0.065 Uiso 1 1 calc R . .
H22F H 0.3811 0.3320 0.0504 0.065 Uiso 1 1 calc R . .
C223 C 0.48468(18) 0.17057(17) 0.16050(18) 0.0309(4) Uani 1 1 d . . .
H22G H 0.5361 0.1540 0.1029 0.046 Uiso 1 1 calc R A .
H22H H 0.4087 0.1544 0.1458 0.046 Uiso 1 1 calc R . .
H22I H 0.5056 0.1268 0.2262 0.046 Uiso 1 1 calc R . .
C23 C 0.35088(18) 0.47690(15) 0.27242(17) 0.0278(4) Uani 1 1 d . A .
C231 C 0.4534(2) 0.54737(18) 0.2509(2) 0.0407(6) Uani 1 1 d . . .
H23A H 0.4298 0.6234 0.2459 0.061 Uiso 1 1 calc R A .
H23B H 0.4920 0.5345 0.1847 0.061 Uiso 1 1 calc R . .
H23C H 0.5037 0.5292 0.3083 0.061 Uiso 1 1 calc R . .
C232 C 0.2703(2) 0.51058(18) 0.1830(2) 0.0424(6) Uani 1 1 d . . .
H23D H 0.2512 0.5876 0.1787 0.064 Uiso 1 1 calc R A .
H23E H 0.2023 0.4692 0.1978 0.064 Uiso 1 1 calc R . .
H23F H 0.3063 0.4962 0.1162 0.064 Uiso 1 1 calc R . .
C233 C 0.2879(2) 0.50511(18) 0.3717(2) 0.0363(5) Uani 1 1 d . . .
H23G H 0.2695 0.5825 0.3627 0.054 Uiso 1 1 calc R A .
H23H H 0.3346 0.4862 0.4318 0.054 Uiso 1 1 calc R . .
H23I H 0.2191 0.4647 0.3842 0.054 Uiso 1 1 calc R . .

loop_
_atom_site_aniso_label
_atom_site_aniso_U_11
_atom_site_aniso_U_22
_atom_site_aniso_U_33
_atom_site_aniso_U_23
_atom_site_aniso_U_13
_atom_site_aniso_U_12
Mo1 0.01549(8) 0.01627(8) 0.01990(9) -0.00488(5) -0.00050(5) 0.00095(5)
C1 0.0213(8) 0.0230(8) 0.0274(10) -0.0050(7) -0.0024(7) 0.0020(7)
C2 0.0238(9) 0.0291(9) 0.0248(10) -0.0039(8) -0.0050(7) 0.0021(7)
C3 0.0330(11) 0.0368(11) 0.0315(11) -0.0078(9) -0.0063(9) -0.0088(9)
C4 0.0257(10) 0.0393(11) 0.0291(11) -0.0034(9) -0.0054(8) 0.0074(8)
C5 0.0258(9) 0.0275(9) 0.0227(9) -0.0078(7) -0.0060(7) 0.0028(7)
C6 0.0271(10) 0.0286(10) 0.0318(11) -0.0030(8) -0.0039(8) 0.0019(8)
C7 0.0301(11) 0.0370(11) 0.0341(12) -0.0015(9) 0.0006(9) -0.0068(9)
C8 0.0251(10) 0.0435(12) 0.0367(12) -0.0138(10) 0.0011(8) 0.0001(9)
C9 0.0309(11) 0.0371(11) 0.0360(12) -0.0121(9) -0.0045(9) 0.0111(9)
C10 0.0340(11) 0.0310(10) 0.0271(10) -0.0039(8) -0.0035(8) 0.0079(8)
N1 0.0177(7) 0.0196(7) 0.0239(8) -0.0060(6) 0.0007(6) 0.0017(5)
C11 0.0206(8) 0.0177(8) 0.0188(8) -0.0027(6) -0.0011(6) 0.0000(6)
C12 0.0208(8) 0.0226(8) 0.0218(9) -0.0047(7) 0.0003(7) -0.0007(6)
C121 0.0195(9) 0.0263(9) 0.0400(12) -0.0077(8) 0.0040(8) 0.0001(7)
C122 0.0269(12) 0.0447(14) 0.099(3) -0.0237(15) -0.0156(14) 0.0064(10)
C123 0.067(2) 0.0562(17) 0.0464(17) -0.0196(13) 0.0134(14) 0.0170(15)
C13 0.0267(10) 0.0257(9) 0.0290(10) -0.0025(8) 0.0024(8) -0.0060(7)
C14 0.0343(11) 0.0186(8) 0.0299(11) 0.0002(7) -0.0010(8) -0.0036(7)
C15 0.0295(10) 0.0184(8) 0.0293(10) -0.0017(7) -0.0030(8) 0.0032(7)
C16 0.0217(8) 0.0194(8) 0.0215(9) -0.0014(7) -0.0017(7) 0.0025(6)
C161 0.0205(8) 0.0199(8) 0.0314(10) -0.0037(7) -0.0002(7) 0.0044(6)
C162 0.0275(10) 0.0387(11) 0.0320(11) -0.0070(9) 0.0027(8) 0.0037(8)
C163 0.0252(10) 0.0441(12) 0.0352(12) -0.0102(10) -0.0067(9) 0.0019(9)
N2 0.0227(8) 0.0245(8) 0.0343(10) -0.0081(7) 0.0041(7) 0.0047(6)
C17 0.0356(11) 0.0296(10) 0.0365(12) 0.0046(9) 0.0157(9) 0.0237(9)
C18 0.098(3) 0.080(2) 0.065(2) 0.0138(18) 0.031(2) 0.068(2)
C19 0.116(3) 0.094(3) 0.0400(17) 0.0036(17) 0.0276(19) 0.065(3)
C20 0.0542(16) 0.0536(16) 0.0333(13) -0.0040(11) 0.0039(11) 0.0234(13)
O1 0.0192(6) 0.0238(6) 0.0298(7) -0.0086(5) -0.0026(5) -0.0018(5)
Si2 0.0185(2) 0.0167(2) 0.0204(2) -0.00309(18) -0.00231(18) -0.00158(17)
C21 0.0303(10) 0.0252(9) 0.0239(10) -0.0030(7) -0.0063(8) 0.0012(7)
C211 0.0462(14) 0.0367(12) 0.0410(13) -0.0086(10) -0.0215(11) -0.0020(10)
C212 0.0454(13) 0.0259(10) 0.0378(13) -0.0022(9) -0.0137(10) 0.0051(9)
C213 0.0515(14) 0.0358(12) 0.0252(11) -0.0017(9) 0.0034(10) -0.0008(10)
C22 0.0276(10) 0.0286(10) 0.0287(10) -0.0070(8) 0.0057(8) -0.0057(8)
C221 0.0300(12) 0.0487(14) 0.0602(17) -0.0205(13) 0.0139(11) -0.0117(10)
C222 0.0668(18) 0.0349(12) 0.0268(12) -0.0019(9) 0.0099(11) -0.0062(11)
C223 0.0303(10) 0.0314(10) 0.0324(11) -0.0119(9) 0.0044(8) 0.0002(8)
C23 0.0335(10) 0.0180(8) 0.0327(11) -0.0045(7) -0.0065(8) -0.0002(7)
C231 0.0523(15) 0.0235(10) 0.0466(14) -0.0026(9) -0.0051(11) -0.0106(10)
C232 0.0570(15) 0.0245(10) 0.0473(15) -0.0055(10) -0.0216(12) 0.0097(10)
C233 0.0430(13) 0.0243(10) 0.0432(13) -0.0113(9) -0.0037(10) 0.0050(9)

loop_
_atom_type_symbol
_atom_type_description
_atom_type_scat_dispersion_real
_atom_type_scat_dispersion_imag
_atom_type_scat_source
C C 0.0033 0.0016 'International Tables Vol C Tables 4.2.6.8 and 6.1.1.4'
H H 0.0000 0.0000 'International Tables Vol C Tables 4.2.6.8 and 6.1.1.4'
N N 0.0061 0.0033 'International Tables Vol C Tables 4.2.6.8 and 6.1.1.4'
O O 0.0106 0.0060 'International Tables Vol C Tables 4.2.6.8 and 6.1.1.4'
Si Si 0.0817 0.0704 'International Tables Vol C Tables 4.2.6.8 and 6.1.1.4'
Mo Mo -1.6832 0.6857 'International Tables Vol C Tables 4.2.6.8 and 6.1.1.4'

loop_
_geom_angle_atom_site_label_1
_geom_angle_atom_site_label_2
_geom_angle_atom_site_label_3
_geom_angle
N1 Mo1 C1 103.11(8)
N1 Mo1 O1 119.86(7)
C1 Mo1 O1 110.17(8)
N1 Mo1 N2 108.61(8)
C1 Mo1 N2 98.73(8)
O1 Mo1 N2 113.77(7)
C2 C1 Mo1 145.62(15)
C1 C2 C4 108.09(17)
C1 C2 C3 112.04(17)
C4 C2 C3 108.18(17)
C1 C2 C5 104.98(16)
C4 C2 C5 112.47(17)
C3 C2 C5 111.08(17)
C6 C5 C10 117.5(2)
C6 C5 C2 123.44(18)
C10 C5 C2 118.98(19)
C5 C6 C7 121.1(2)
C8 C7 C6 120.3(2)
C7 C8 C9 119.4(2)
C8 C9 C10 120.1(2)
C9 C10 C5 121.5(2)
C11 N1 Mo1 177.22(14)
N1 C11 C16 119.82(16)
N1 C11 C12 118.50(16)
C16 C11 C12 121.68(17)
C13 C12 C11 117.90(17)
C13 C12 C121 121.08(18)
C11 C12 C121 121.01(17)
C12 C121 C123 111.0(2)
C12 C121 C122 111.35(18)
C123 C121 C122 111.6(2)
C14 C13 C12 121.05(19)
C15 C14 C13 120.25(18)
C14 C15 C16 121.48(18)
C15 C16 C11 117.61(18)
C15 C16 C161 120.43(17)
C11 C16 C161 121.94(16)
C16 C161 C163 110.81(18)
C16 C161 C162 112.39(17)
C163 C161 C162 110.49(17)
C17 N2 C20 103.09(18)
C17 N2 Mo1 134.96(16)
C20 N2 Mo1 121.45(15)
C18 C17 N2 115.4(2)
C17 C18 C19 104.5(3)
C20 C19 C18 106.3(3)
N2 C20 C19 110.5(2)
Si2 O1 Mo1 166.72(9)
O1 Si2 C22 106.04(8)
O1 Si2 C23 105.40(9)
C22 Si2 C23 113.45(10)
O1 Si2 C21 104.94(9)
C22 Si2 C21 113.71(10)
C23 Si2 C21 112.33(9)
C212 C21 C213 105.96(19)
C212 C21 C211 107.85(18)
C213 C21 C211 108.32(19)
C212 C21 Si2 111.72(15)
C213 C21 Si2 109.62(15)
C211 C21 Si2 113.07(15)
C221 C22 C222 108.7(2)
C221 C22 C223 108.77(19)
C222 C22 C223 105.03(18)
C221 C22 Si2 112.55(16)
C222 C22 Si2 111.18(16)
C223 C22 Si2 110.27(15)
C233 C23 C231 108.04(18)
C233 C23 C232 105.10(19)
C231 C23 C232 108.4(2)
C233 C23 Si2 112.32(15)
C231 C23 Si2 112.10(16)
C232 C23 Si2 110.53(14)

loop_
_geom_bond_atom_site_label_1
_geom_bond_atom_site_label_2
_geom_bond_distance
Mo1 N1 1.7299(16)
Mo1 C1 1.876(2)
Mo1 O1 1.8867(14)
Mo1 N2 2.0238(17)
C1 C2 1.514(3)
C2 C4 1.537(3)
C2 C3 1.538(3)
C2 C5 1.542(3)
C5 C6 1.388(3)
C5 C10 1.396(3)
C6 C7 1.395(3)
C7 C8 1.379(3)
C8 C9 1.380(4)
C9 C10 1.385(3)
N1 C11 1.392(2)
C11 C16 1.412(2)
C11 C12 1.416(3)
C12 C13 1.394(3)
C12 C121 1.513(3)
C121 C123 1.513(4)
C121 C122 1.537(3)
C13 C14 1.385(3)
C14 C15 1.385(3)
C15 C16 1.394(3)
C16 C161 1.512(3)
C161 C163 1.527(3)
C161 C162 1.536(3)
N2 C17 1.339(2)
N2 C20 1.360(3)
C17 C18 1.320(4)
C18 C19 1.395(5)
C19 C20 1.377(4)
O1 Si2 1.6512(14)
Si2 C22 1.920(2)
Si2 C23 1.925(2)
Si2 C21 1.928(2)
C21 C212 1.535(3)
C21 C213 1.541(3)
C21 C211 1.547(3)
C22 C221 1.541(3)
C22 C222 1.546(3)
C22 C223 1.546(3)
C23 C233 1.530(3)
C23 C231 1.534(3)
C23 C232 1.551(3)

loop_
_geom_torsion_atom_site_label_1
_geom_torsion_atom_site_label_2
_geom_torsion_atom_site_label_3
_geom_torsion_atom_site_label_4
_geom_torsion
N1 Mo1 C1 C2 -0.4(3)
O1 Mo1 C1 C2 128.6(2)
N2 Mo1 C1 C2 -112.0(3)
Mo1 C1 C2 C4 135.9(2)
Mo1 C1 C2 C3 16.8(3)
Mo1 C1 C2 C5 -103.9(3)
C1 C2 C5 C6 -108.2(2)
C4 C2 C5 C6 9.1(3)
C3 C2 C5 C6 130.5(2)
C1 C2 C5 C10 68.7(2)
C4 C2 C5 C10 -174.04(18)
C3 C2 C5 C10 -52.6(2)
C10 C5 C6 C7 1.4(3)
C2 C5 C6 C7 178.36(19)
C5 C6 C7 C8 -0.8(3)
C6 C7 C8 C9 0.0(3)
C7 C8 C9 C10 0.1(3)
C8 C9 C10 C5 0.6(3)
C6 C5 C10 C9 -1.3(3)
C2 C5 C10 C9 -178.39(19)
C1 Mo1 N1 C11 -179(100)
O1 Mo1 N1 C11 58(3)
N2 Mo1 N1 C11 -75(3)
Mo1 N1 C11 C16 -89(3)
Mo1 N1 C11 C12 92(3)
N1 C11 C12 C13 -179.68(17)
C16 C11 C12 C13 1.0(3)
N1 C11 C12 C121 -0.8(3)
C16 C11 C12 C121 179.92(18)
C13 C12 C121 C123 79.2(3)
C11 C12 C121 C123 -99.7(2)
C13 C12 C121 C122 -45.8(3)
C11 C12 C121 C122 135.3(2)
C11 C12 C13 C14 0.5(3)
C121 C12 C13 C14 -178.4(2)
C12 C13 C14 C15 -1.2(3)
C13 C14 C15 C16 0.4(3)
C14 C15 C16 C11 1.1(3)
C14 C15 C16 C161 180.00(19)
N1 C11 C16 C15 178.90(17)
C12 C11 C16 C15 -1.8(3)
N1 C11 C16 C161 0.0(3)
C12 C11 C16 C161 179.31(17)
C15 C16 C161 C163 -70.0(2)
C11 C16 C161 C163 108.8(2)
C15 C16 C161 C162 54.1(2)
C11 C16 C161 C162 -127.02(19)
N1 Mo1 N2 C17 -112.1(2)
C1 Mo1 N2 C17 -5.0(2)
O1 Mo1 N2 C17 111.7(2)
N1 Mo1 N2 C20 77.6(2)
C1 Mo1 N2 C20 -175.3(2)
O1 Mo1 N2 C20 -58.7(2)
C20 N2 C17 C18 -2.1(4)
Mo1 N2 C17 C18 -173.7(3)
N2 C17 C18 C19 3.6(5)
C17 C18 C19 C20 -3.5(5)
C17 N2 C20 C19 -0.3(4)
Mo1 N2 C20 C19 172.7(3)
C18 C19 C20 N2 2.4(5)
N1 Mo1 O1 Si2 168.7(4)
C1 Mo1 O1 Si2 49.4(4)
N2 Mo1 O1 Si2 -60.4(4)
Mo1 O1 Si2 C22 -100.0(4)
Mo1 O1 Si2 C23 20.6(4)
Mo1 O1 Si2 C21 139.4(4)
O1 Si2 C21 C212 75.65(17)
C22 Si2 C21 C212 -39.79(19)
C23 Si2 C21 C212 -170.35(16)
O1 Si2 C21 C213 -41.49(16)
C22 Si2 C21 C213 -156.93(14)
C23 Si2 C21 C213 72.51(17)
O1 Si2 C21 C211 -162.45(16)
C22 Si2 C21 C211 82.10(18)
C23 Si2 C21 C211 -48.46(19)
O1 Si2 C22 C221 -165.74(16)
C23 Si2 C22 C221 79.05(19)
C21 Si2 C22 C221 -50.95(19)
O1 Si2 C22 C222 71.98(17)
C23 Si2 C22 C222 -43.22(18)
C21 Si2 C22 C222 -173.23(15)
O1 Si2 C22 C223 -44.09(17)
C23 Si2 C22 C223 -159.30(14)
C21 Si2 C22 C223 70.70(17)
O1 Si2 C23 C233 74.43(16)
C22 Si2 C23 C233 -169.98(15)
C21 Si2 C23 C233 -39.29(18)
O1 Si2 C23 C231 -163.71(15)
C22 Si2 C23 C231 -48.12(19)
C21 Si2 C23 C231 82.58(18)
O1 Si2 C23 C232 -42.61(19)
C22 Si2 C23 C232 72.98(19)
C21 Si2 C23 C232 -156.32(17)

loop_
_cod_related_entry_id
_cod_related_entry_database
_cod_related_entry_code
1 ChemSpider 30659804
